data_7241959
loop_
_publ_author_name
'Z\'abransk\'y, Martin'
'Alves, Paula C.'
'Bravo, Catarina'
'Duarte, M. Teresa'
'Andr\'e, V\^ania'

_publ_section_title
;
 From pipemidic acid molecular salts to metal complexes and BioMOFs using
 mechanochemistry
;
_journal_issue 5
_journal_name_full CrystEngComm
_journal_page_first 1099
_journal_page_last 1109
_journal_paper_doi 10.1039/D0CE01533D
_journal_volume 23
_journal_year 2021
_chemical_formula_moiety 'C14 H18 N5 O3, C2 H O4'
_chemical_formula_sum 'C16 H19 N5 O7'
_chemical_formula_weight 393.36
_space_group_crystal_system monoclinic
_space_group_IT_number 14
_space_group_name_Hall '-P 2ybc'
_space_group_name_H-M_alt 'P 1 21/c 1'
_atom_sites_solution_hydrogens mixed
_atom_sites_solution_primary direct
_atom_sites_solution_secondary difmap
_audit_creation_method SHELXL-2018/3
_audit_update_record
;
2020-09-14 deposited with the CCDC.	2020-12-18 downloaded from the CCDC.
;
_cell_angle_alpha 90
_cell_angle_beta 91.888(3)
_cell_angle_gamma 90
_cell_formula_units_Z 4
_cell_length_a 9.8463(8)
_cell_length_b 9.3601(7)
_cell_length_c 18.1965(12)
_cell_measurement_reflns_used 2587
_cell_measurement_temperature 150(2)
_cell_measurement_theta_max 27.25
_cell_measurement_theta_min 3.00
_cell_volume 1676.1(2)
_computing_cell_refinement 'Bruker SAINT'
_computing_data_collection 'Bruker APEX2'
_computing_data_reduction 'Bruker SAINT'
_computing_molecular_graphics 'PLATON (Spek, 2016)'
_computing_publication_material 'PLATON (Spek, 2016)'
_computing_structure_refinement 'SHELXL-2018/3 (Sheldrick, 2018)'
_computing_structure_solution 'SHELXS-2013/1 (Sheldrick, 2013)'
_diffrn_ambient_temperature 150(2)
_diffrn_measured_fraction_theta_full 0.999
_diffrn_measured_fraction_theta_max 0.996
_diffrn_measurement_device_type 'Bruker APEX-II CCD'
_diffrn_measurement_method '\f and \w scans'
_diffrn_radiation_type MoK\a
_diffrn_radiation_wavelength 0.71073
_diffrn_reflns_av_R_equivalents 0.0575
_diffrn_reflns_av_unetI/netI 0.0559
_diffrn_reflns_Laue_measured_fraction_full 0.999
_diffrn_reflns_Laue_measured_fraction_max 0.996
_diffrn_reflns_limit_h_max 12
_diffrn_reflns_limit_h_min -12
_diffrn_reflns_limit_k_max 12
_diffrn_reflns_limit_k_min -12
_diffrn_reflns_limit_l_max 23
_diffrn_reflns_limit_l_min -23
_diffrn_reflns_number 15376
_diffrn_reflns_point_group_measured_fraction_full 0.999
_diffrn_reflns_point_group_measured_fraction_max 0.996
_diffrn_reflns_theta_full 25.242
_diffrn_reflns_theta_max 27.772
_diffrn_reflns_theta_min 3.000
_diffrn_source 'fine-focus sealed tube'
_exptl_absorpt_coefficient_mu 0.124
_exptl_absorpt_correction_T_max 0.990
_exptl_absorpt_correction_T_min 0.936
_exptl_absorpt_correction_type multi-scan
_exptl_absorpt_process_details 'SADABS (Bruker,2005)'
_exptl_crystal_colour colourless
_exptl_crystal_density_diffrn 1.559
_exptl_crystal_density_meas ?
_exptl_crystal_density_method 'not measured'
_exptl_crystal_description prism
_exptl_crystal_F_000 824
_exptl_crystal_size_max 0.22
_exptl_crystal_size_mid 0.18
_exptl_crystal_size_min 0.08
_exptl_transmission_factor_max 0.746
_exptl_transmission_factor_min 0.705
_refine_diff_density_max 0.290
_refine_diff_density_min -0.242
_refine_diff_density_rms 0.059
_refine_ls_extinction_method none
_refine_ls_goodness_of_fit_ref 0.931
_refine_ls_hydrogen_treatment mixed
_refine_ls_matrix_type full
_refine_ls_number_parameters 269
_refine_ls_number_reflns 3938
_refine_ls_number_restraints 0
_refine_ls_restrained_S_all 0.931
_refine_ls_R_factor_all 0.0694
_refine_ls_R_factor_gt 0.0430
_refine_ls_shift/su_max 0.000
_refine_ls_shift/su_mean 0.000
_refine_ls_structure_factor_coef Fsqd
_refine_ls_weighting_details 'w=1/[\s^2^(Fo^2^)+(0.0738P)^2^+0.0458P] where P=(Fo^2^+2Fc^2^)/3'
_refine_ls_weighting_scheme calc
_refine_ls_wR_factor_gt 0.1100
_refine_ls_wR_factor_ref 0.1223
_reflns_Friedel_coverage 0.000
_reflns_number_gt 2813
_reflns_number_total 3938
_reflns_threshold_expression 'I > 2\s(I)'
_cod_data_source_file d0ce01533d2.cif
_cod_data_source_block shelx_CCDC1
_cod_depositor_comments
;
The following automatic conversions were performed:

data item '_exptl_crystal_density_meas' value 'not measured' was
changed to '?' -- the value is perceived as not measured.

Automatic conversion script
Id: cif_fix_values 7556 2019-12-06 15:28:31Z antanas 

 Adding full bibliography for 7241957--7241962.cif.
;
_cod_original_sg_symbol_H-M 'P 21/c'
_cod_database_code 7241959
_shelx_shelxl_version_number 2018/3
_shelx_space_group_comment
;
The symmetry employed for this shelxl refinement is uniquely defined
by the following loop, which should always be used as a source of
symmetry information in preference to the above space-group names.
They are only intended as comments.
;
_shelx_estimated_absorpt_t_min 0.974
_shelx_estimated_absorpt_t_max 0.990

loop_
_space_group_symop_operation_xyz
'x, y, z'
'-x, y+1/2, -z+1/2'
'-x, -y, -z'
'x, -y-1/2, z-1/2'

loop_
_atom_site_label
_atom_site_type_symbol
_atom_site_fract_x
_atom_site_fract_y
_atom_site_fract_z
_atom_site_U_iso_or_equiv
_atom_site_adp_type
_atom_site_occupancy
_atom_site_site_symmetry_order
_atom_site_calc_flag
_atom_site_refinement_flags_posn
_atom_site_refinement_flags_adp
_atom_site_refinement_flags_occupancy
_atom_site_disorder_assembly
_atom_site_disorder_group
C1 C 0.50913(17) 0.81558(17) 0.66644(8) 0.0158(3) Uani 1 1 d . . . . .
C2 C 0.62898(17) 0.72796(17) 0.66235(8) 0.0156(3) Uani 1 1 d . . . . .
C3 C 0.67603(17) 0.68856(16) 0.59532(8) 0.0151(3) Uani 1 1 d . . . . .
H3 H 0.754586 0.633483 0.594624 0.018 Uiso 1 1 calc R U . . .
C4 C 0.32372(17) 0.91098(16) 0.46523(8) 0.0136(3) Uani 1 1 d . . . . .
C5 C 0.32726(17) 0.93588(17) 0.58918(9) 0.0160(3) Uani 1 1 d . . . . .
H5 H 0.290551 0.971901 0.631827 0.019 Uiso 1 1 calc R U . . .
C6 C 0.44393(17) 0.84951(16) 0.59658(8) 0.0136(3) Uani 1 1 d . . . . .
C7 C 0.49605(17) 0.80238(15) 0.52977(8) 0.0128(3) Uani 1 1 d . . . . .
C8 C 0.70747(19) 0.68374(17) 0.72949(9) 0.0190(4) Uani 1 1 d . . . . .
C9 C 0.67939(18) 0.68219(17) 0.46091(8) 0.0164(4) Uani 1 1 d . . . . .
H6 H 0.776893 0.674448 0.469391 0.020 Uiso 1 1 calc R U . . .
H7 H 0.662797 0.756446 0.424532 0.020 Uiso 1 1 calc R U . . .
C10 C 0.6257(2) 0.54227(18) 0.43090(10) 0.0275(4) Uani 1 1 d . . . . .
H8 H 0.669817 0.520020 0.386045 0.041 Uiso 1 1 calc R U . . .
H9 H 0.643621 0.467854 0.466210 0.041 Uiso 1 1 calc R U . . .
H10 H 0.529512 0.549861 0.421345 0.041 Uiso 1 1 calc R U . . .
C11 C 0.12698(17) 1.00440(17) 0.39185(9) 0.0169(3) Uani 1 1 d . . . . .
H11 H 0.125207 1.075376 0.352983 0.020 Uiso 1 1 calc R U . . .
H12 H 0.104562 1.051637 0.437319 0.020 Uiso 1 1 calc R U . . .
C12 C 0.02269(17) 0.88947(17) 0.37403(8) 0.0160(3) Uani 1 1 d . . . . .
H13 H 0.013508 0.827767 0.416406 0.019 Uiso 1 1 calc R U . . .
H14 H -0.064838 0.933547 0.363168 0.019 Uiso 1 1 calc R U . . .
C13 C 0.30207(17) 0.86810(18) 0.33271(8) 0.0175(4) Uani 1 1 d . . . . .
H15 H 0.394198 0.832285 0.338779 0.021 Uiso 1 1 calc R U . . .
H16 H 0.298811 0.933667 0.291412 0.021 Uiso 1 1 calc R U . . .
C14 C 0.20528(18) 0.74544(17) 0.31807(9) 0.0170(4) Uani 1 1 d . . . . .
H17 H 0.229527 0.695890 0.273553 0.020 Uiso 1 1 calc R U . . .
H18 H 0.211014 0.678069 0.358554 0.020 Uiso 1 1 calc R U . . .
N1 N 0.06353(15) 0.80238(16) 0.30969(8) 0.0157(3) Uani 1 1 d . . . . .
N2 N 0.26318(14) 0.94233(14) 0.39938(7) 0.0160(3) Uani 1 1 d . . . . .
N3 N 0.61609(14) 0.72428(14) 0.53044(7) 0.0135(3) Uani 1 1 d . . . . .
N4 N 0.43650(14) 0.83003(14) 0.46459(7) 0.0144(3) Uani 1 1 d . . . . .
N5 N 0.26695(14) 0.96889(14) 0.52622(7) 0.0161(3) Uani 1 1 d . . . . .
O1 O 0.65731(14) 0.72882(14) 0.79225(6) 0.0253(3) Uani 1 1 d . . . . .
O2 O 0.81070(13) 0.61296(14) 0.72836(6) 0.0276(3) Uani 1 1 d . . . . .
O3 O 0.46531(13) 0.86010(13) 0.72643(6) 0.0224(3) Uani 1 1 d . . . . .
C21 C 0.07171(19) 0.67296(17) 0.61210(9) 0.0187(4) Uani 1 1 d . . . . .
C22 C 0.04419(18) 0.51394(17) 0.63045(8) 0.0166(4) Uani 1 1 d . . . . .
O21 O 0.05753(16) 0.70684(13) 0.54149(6) 0.0297(3) Uani 1 1 d . . . . .
O22 O 0.10147(15) 0.76079(13) 0.65794(6) 0.0271(3) Uani 1 1 d . . . . .
O23 O 0.07638(13) 0.47305(12) 0.69355(6) 0.0195(3) Uani 1 1 d . . . . .
O24 O -0.00890(15) 0.44350(13) 0.57887(6) 0.0300(3) Uani 1 1 d . . . . .
H1 H 0.578(3) 0.789(3) 0.7765(13) 0.057(8) Uiso 1 1 d . . . . .
H2 H 0.007(2) 0.727(2) 0.3039(10) 0.025(5) Uiso 1 1 d . . . . .
H4 H 0.059(2) 0.853(2) 0.2706(12) 0.036(6) Uiso 1 1 d . . . . .
H21 H 0.033(3) 0.629(3) 0.5148(13) 0.053(7) Uiso 1 1 d . . . . .

loop_
_atom_site_aniso_label
_atom_site_aniso_U_11
_atom_site_aniso_U_22
_atom_site_aniso_U_33
_atom_site_aniso_U_23
_atom_site_aniso_U_13
_atom_site_aniso_U_12
C1 0.0154(9) 0.0178(8) 0.0143(7) 0.0006(6) 0.0021(7) -0.0044(7)
C2 0.0166(9) 0.0176(8) 0.0126(7) 0.0018(6) -0.0004(7) -0.0030(7)
C3 0.0144(8) 0.0152(7) 0.0157(8) 0.0009(6) -0.0010(6) -0.0013(7)
C4 0.0137(8) 0.0114(7) 0.0158(7) 0.0001(6) -0.0009(6) -0.0027(6)
C5 0.0155(8) 0.0155(7) 0.0173(8) -0.0031(6) 0.0027(7) -0.0030(7)
C6 0.0135(8) 0.0138(7) 0.0134(7) -0.0004(6) 0.0016(6) -0.0031(6)
C7 0.0135(8) 0.0111(7) 0.0138(7) 0.0015(6) 0.0006(6) -0.0025(6)
C8 0.0203(9) 0.0205(8) 0.0159(8) 0.0030(7) -0.0022(7) -0.0049(7)
C9 0.0169(9) 0.0205(8) 0.0121(7) -0.0008(6) 0.0044(6) -0.0002(7)
C10 0.0340(11) 0.0234(9) 0.0259(9) -0.0074(8) 0.0123(8) -0.0052(8)
C11 0.0171(9) 0.0163(7) 0.0169(8) -0.0002(6) -0.0044(7) 0.0032(7)
C12 0.0143(8) 0.0185(8) 0.0151(7) -0.0006(6) 0.0007(6) 0.0030(7)
C13 0.0154(9) 0.0239(8) 0.0134(7) 0.0010(6) 0.0003(7) 0.0005(7)
C14 0.0187(9) 0.0188(8) 0.0135(7) -0.0002(6) -0.0004(7) 0.0033(7)
N1 0.0160(8) 0.0169(7) 0.0139(7) 0.0001(6) -0.0025(6) -0.0025(6)
N2 0.0146(7) 0.0192(7) 0.0140(6) -0.0017(5) -0.0031(5) 0.0008(6)
N3 0.0137(7) 0.0155(6) 0.0113(6) -0.0006(5) 0.0013(5) 0.0002(6)
N4 0.0142(7) 0.0151(6) 0.0137(6) 0.0004(5) -0.0010(5) -0.0012(6)
N5 0.0153(7) 0.0159(6) 0.0171(7) -0.0017(5) -0.0004(6) -0.0005(6)
O1 0.0292(8) 0.0349(7) 0.0117(6) 0.0014(5) -0.0011(5) 0.0030(6)
O2 0.0248(7) 0.0351(7) 0.0225(6) 0.0005(5) -0.0073(5) 0.0076(6)
O3 0.0241(7) 0.0316(7) 0.0117(6) -0.0009(5) 0.0039(5) 0.0037(6)
C21 0.0231(10) 0.0177(8) 0.0152(8) -0.0005(6) -0.0009(7) -0.0009(7)
C22 0.0181(9) 0.0182(8) 0.0138(8) -0.0017(6) 0.0058(7) 0.0002(7)
O21 0.0570(10) 0.0185(6) 0.0133(6) 0.0010(5) -0.0057(6) -0.0094(6)
O22 0.0428(9) 0.0206(6) 0.0176(6) -0.0023(5) -0.0025(6) -0.0086(6)
O23 0.0231(7) 0.0194(6) 0.0161(6) 0.0022(5) 0.0000(5) 0.0011(5)
O24 0.0540(10) 0.0228(6) 0.0134(6) -0.0042(5) 0.0016(6) -0.0161(6)

loop_
_atom_type_symbol
_atom_type_description
_atom_type_scat_dispersion_real
_atom_type_scat_dispersion_imag
_atom_type_scat_source
C C 0.0033 0.0016 'International Tables Vol C Tables 4.2.6.8 and 6.1.1.4'
H H 0.0000 0.0000 'International Tables Vol C Tables 4.2.6.8 and 6.1.1.4'
N N 0.0061 0.0033 'International Tables Vol C Tables 4.2.6.8 and 6.1.1.4'
O O 0.0106 0.0060 'International Tables Vol C Tables 4.2.6.8 and 6.1.1.4'

loop_
_geom_angle_atom_site_label_1
_geom_angle_atom_site_label_2
_geom_angle_atom_site_label_3
_geom_angle
_geom_angle_site_symmetry_1
_geom_angle_site_symmetry_3
_geom_angle_publ_flag
O3 C1 C6 122.49(15) . . ?
O3 C1 C2 122.57(15) . . ?
C6 C1 C2 114.94(13) . . ?
C3 C2 C1 120.06(15) . . ?
C3 C2 C8 118.44(15) . . ?
C1 C2 C8 121.45(14) . . ?
N3 C3 C2 124.30(16) . . ?
N4 C4 N2 117.03(13) . . ?
N4 C4 N5 126.07(14) . . ?
N2 C4 N5 116.86(14) . . ?
N5 C5 C6 124.34(14) . . ?
C7 C6 C5 114.68(14) . . ?
C7 C6 C1 121.94(15) . . ?
C5 C6 C1 123.34(14) . . ?
N4 C7 N3 117.37(13) . . ?
N4 C7 C6 123.15(15) . . ?
N3 C7 C6 119.48(14) . . ?
O2 C8 O1 121.56(16) . . ?
O2 C8 C2 123.52(15) . . ?
O1 C8 C2 114.92(15) . . ?
N3 C9 C10 112.82(13) . . ?
N2 C11 C12 110.52(13) . . ?
N1 C12 C11 110.94(13) . . ?
N2 C13 C14 109.10(13) . . ?
N1 C14 C13 109.15(13) . . ?
C12 N1 C14 112.89(13) . . ?
C4 N2 C13 120.85(14) . . ?
C4 N2 C11 123.00(13) . . ?
C13 N2 C11 112.06(13) . . ?
C3 N3 C7 119.15(13) . . ?
C3 N3 C9 119.91(14) . . ?
C7 N3 C9 120.93(13) . . ?
C7 N4 C4 116.20(13) . . ?
C5 N5 C4 115.45(14) . . ?
O22 C21 O21 121.66(15) . . ?
O22 C21 C22 123.22(15) . . ?
O21 C21 C22 115.12(14) . . ?
O23 C22 O24 128.37(15) . . ?
O23 C22 C21 116.99(14) . . ?
O24 C22 C21 114.64(14) . . ?

loop_
_geom_bond_atom_site_label_1
_geom_bond_atom_site_label_2
_geom_bond_distance
_geom_bond_site_symmetry_2
_geom_bond_publ_flag
C1 O3 1.2580(19) . ?
C1 C6 1.441(2) . ?
C1 C2 1.441(2) . ?
C2 C3 1.370(2) . ?
C2 C8 1.483(2) . ?
C3 N3 1.345(2) . ?
C4 N4 1.345(2) . ?
C4 N2 1.353(2) . ?
C4 N5 1.3707(19) . ?
C5 N5 1.310(2) . ?
C5 C6 1.408(2) . ?
C6 C7 1.406(2) . ?
C7 N4 1.331(2) . ?
C7 N3 1.389(2) . ?
C8 O2 1.214(2) . ?
C8 O1 1.328(2) . ?
C9 N3 1.4820(19) . ?
C9 C10 1.508(2) . ?
C11 N2 1.464(2) . ?
C11 C12 1.515(2) . ?
C12 N1 1.493(2) . ?
C13 N2 1.4600(19) . ?
C13 C14 1.510(2) . ?
C14 N1 1.497(2) . ?
C21 O22 1.201(2) . ?
C21 O21 1.326(2) . ?
C21 C22 1.551(2) . ?
C22 O23 1.2414(19) . ?
C22 O24 1.248(2) . ?
